data_7051778
loop_
_publ_author_name
'Sobransingh, David'
'Dewal, Mahender B.'
'Hiller, Jacob'
'Smith, Mark D.'
'Shimizu, Linda S.'

_publ_section_title
;
 Inclusion of electrochemically active guests by novel oxacalixarene
 hosts
;
_journal_issue 1
_journal_name_full 'New Journal of Chemistry'
_journal_page_first 24
_journal_paper_doi 10.1039/b709806e
_journal_volume 32
_journal_year 2008
_chemical_formula_moiety 'C32 H18 N4 O14, unknown solvate'
_chemical_formula_sum 'C32 H18 N4 O14'
_chemical_formula_weight 682.50
_chemical_name_systematic
;
?
;
_space_group_IT_number 11
_symmetry_cell_setting monoclinic
_symmetry_space_group_name_Hall '-P 2yb'
_symmetry_space_group_name_H-M 'P 1 21/m 1'
_atom_sites_solution_hydrogens geom
_atom_sites_solution_primary direct
_atom_sites_solution_secondary difmap
_audit_creation_method SHELXL-97
_cell_angle_alpha 90.00
_cell_angle_beta 103.925(2)
_cell_angle_gamma 90.00
_cell_formula_units_Z 2
_cell_length_a 8.8759(8)
_cell_length_b 12.7053(12)
_cell_length_c 16.6618(15)
_cell_measurement_reflns_used 3703
_cell_measurement_temperature 150(1)
_cell_measurement_theta_max 23.402
_cell_measurement_theta_min 2.364
_cell_volume 1823.7(3)
_computing_cell_refinement 'SAINT+ NT V6.22 (Bruker, 2001)'
_computing_data_collection 'SMART NT V5.625 (Bruker, 1998)'
_computing_data_reduction 'SAINT+ NT V6.22'
_computing_molecular_graphics 'SHELXTL V6.1 (Sheldrick, 2000)'
_computing_publication_material 'SHELXTL V6.1'
_computing_structure_refinement 'SHELXL-97 (Sheldrick, 1997)'
_computing_structure_solution 'SHELXS-97 (Sheldrick, 1990)'
_diffrn_ambient_temperature 150(1)
_diffrn_measured_fraction_theta_full 1.000
_diffrn_measured_fraction_theta_max 1.000
_diffrn_measurement_device_type 'Bruker SMART APEX CCD diffractometer'
_diffrn_measurement_method 'omega scans'
_diffrn_radiation_monochromator graphite
_diffrn_radiation_source 'fine-focus sealed tube'
_diffrn_radiation_type MoK\a
_diffrn_radiation_wavelength 0.71073
_diffrn_reflns_av_R_equivalents 0.0705
_diffrn_reflns_av_sigmaI/netI 0.0452
_diffrn_reflns_limit_h_max 9
_diffrn_reflns_limit_h_min -9
_diffrn_reflns_limit_k_max 13
_diffrn_reflns_limit_k_min -13
_diffrn_reflns_limit_l_max 17
_diffrn_reflns_limit_l_min -17
_diffrn_reflns_number 15369
_diffrn_reflns_theta_full 22.54
_diffrn_reflns_theta_max 22.54
_diffrn_reflns_theta_min 1.26
_diffrn_standards_decay_% <1
_exptl_absorpt_coefficient_mu 0.100
_exptl_absorpt_correction_type none
_exptl_crystal_colour 'pale yellow'
_exptl_crystal_density_diffrn 1.243
_exptl_crystal_density_method 'not measured'
_exptl_crystal_description plate
_exptl_crystal_F_000 700
_exptl_crystal_size_max 0.38
_exptl_crystal_size_mid 0.20
_exptl_crystal_size_min 0.05
_refine_diff_density_max 0.519
_refine_diff_density_min -0.361
_refine_diff_density_rms 0.043
_refine_ls_extinction_method none
_refine_ls_goodness_of_fit_ref 1.032
_refine_ls_hydrogen_treatment constr
_refine_ls_matrix_type full
_refine_ls_number_parameters 232
_refine_ls_number_reflns 2533
_refine_ls_number_restraints 0
_refine_ls_restrained_S_all 1.032
_refine_ls_R_factor_all 0.0648
_refine_ls_R_factor_gt 0.0480
_refine_ls_shift/su_max 0.000
_refine_ls_shift/su_mean 0.000
_refine_ls_structure_factor_coef Fsqd
_refine_ls_weighting_details 'calc w=1/[\s^2^(Fo^2^)+(0.0701P)^2^+0.0000P] where P=(Fo^2^+2Fc^2^)/3'
_refine_ls_weighting_scheme calc
_refine_ls_wR_factor_gt 0.1206
_refine_ls_wR_factor_ref 0.1269
_reflns_number_gt 1861
_reflns_number_total 2533
_reflns_threshold_expression >2sigma(I)
_cod_data_source_file b709806e.txt
_cod_data_source_block ds1
_cod_depositor_comments
;
The following automatic conversions were performed:
'_symmetry_cell_setting' value 'Monoclinic' changed to 'monoclinic'
according to '/home/saulius/struct/CIF-dictionaries/cif_core.dic'
dictionary named 'cif_core.dic' version 2.4.1 from 2010-06-29.

Automatic conversion script
Id: cif_fix_enum 1527 2010-12-29 10:47:43Z saulius 
;
_cod_original_sg_symbol_H-M 'P 21/m'
_cod_database_code 7051778

loop_
_symmetry_equiv_pos_as_xyz
'x, y, z'
'-x, y+1/2, -z'
'-x, -y, -z'
'x, -y-1/2, z'

loop_
_atom_site_label
_atom_site_type_symbol
_atom_site_fract_x
_atom_site_fract_y
_atom_site_fract_z
_atom_site_U_iso_or_equiv
_atom_site_adp_type
_atom_site_occupancy
_atom_site_symmetry_multiplicity
_atom_site_calc_flag
_atom_site_refinement_flags
_atom_site_disorder_assembly
_atom_site_disorder_group
C1 C 0.4182(3) 0.05717(19) 0.13310(17) 0.0334(7) Uani 1 1 d . . .
C2 C 0.3570(3) 0.0716(2) 0.20119(17) 0.0365(7) Uani 1 1 d . . .
H2 H 0.2512 0.0897 0.1957 0.044 Uiso 1 1 calc R . .
C3 C 0.4577(3) 0.0582(2) 0.27735(17) 0.0386(7) Uani 1 1 d . . .
C4 C 0.6120(3) 0.0318(2) 0.28747(18) 0.0389(7) Uani 1 1 d . . .
H4 H 0.6781 0.0234 0.3411 0.047 Uiso 1 1 calc R . .
C5 C 0.6677(3) 0.0181(2) 0.21767(17) 0.0358(7) Uani 1 1 d . . .
C6 C 0.5704(3) 0.0311(2) 0.13919(17) 0.0350(7) Uani 1 1 d . . .
H6 H 0.6086 0.0222 0.0910 0.042 Uiso 1 1 calc R . .
C7 C 0.2533(3) 0.1546(2) 0.02447(15) 0.0295(6) Uani 1 1 d . . .
C8 C 0.1245(3) 0.1555(2) -0.04380(15) 0.0284(6) Uani 1 1 d . . .
C9 C 0.0630(4) 0.2500 -0.0762(2) 0.0291(9) Uani 1 2 d S . .
H9 H -0.0243 0.2500 -0.1222 0.035 Uiso 1 2 calc SR . .
C10 C 0.3145(4) 0.2500 0.0569(2) 0.0300(9) Uani 1 2 d S . .
H10 H 0.4015 0.2500 0.1031 0.036 Uiso 1 2 calc SR . .
C11 C 0.3774(3) 0.1550(3) 0.38243(17) 0.0438(8) Uani 1 1 d . . .
C12 C 0.3140(4) 0.1555(3) 0.45133(18) 0.0565(10) Uani 1 1 d . . .
C13 C 0.2828(5) 0.2500 0.4845(3) 0.0660(16) Uani 1 2 d S . .
H13 H 0.2388 0.2500 0.5311 0.079 Uiso 1 2 calc SR . .
C14 C 0.4111(4) 0.2500 0.3497(2) 0.0442(11) Uani 1 2 d S . .
H14 H 0.4579 0.2500 0.3041 0.053 Uiso 1 2 calc SR . .
C15 C 0.9353(3) 0.0218(2) 0.29092(18) 0.0449(8) Uani 1 1 d . . .
H15A H 1.0371 -0.0067 0.2870 0.054 Uiso 1 1 calc R . .
H15B H 0.9124 -0.0055 0.3424 0.054 Uiso 1 1 calc R . .
C16 C 0.9428(3) 0.1397(2) 0.29427(17) 0.0377(7) Uani 1 1 d . . .
C17 C 0.9278(3) 0.1957(2) 0.36392(17) 0.0464(8) Uani 1 1 d . . .
H17 H 0.9175 0.1587 0.4119 0.056 Uiso 1 1 calc R . .
C18 C 0.9576(3) 0.1957(2) 0.22483(17) 0.0375(7) Uani 1 1 d . . .
H18 H 0.9678 0.1587 0.1769 0.045 Uiso 1 1 calc R . .
O1 O 0.3181(2) 0.06148(13) 0.05358(11) 0.0386(5) Uani 1 1 d . . .
O2 O 0.3999(2) 0.06095(17) 0.34923(12) 0.0487(6) Uani 1 1 d . . .
O3 O 0.8163(2) -0.01313(15) 0.22040(11) 0.0411(5) Uani 1 1 d . . .
N1 N 0.0457(3) 0.06025(18) -0.08149(13) 0.0333(6) Uani 1 1 d . . .
O4 O -0.0718(2) 0.07158(15) -0.13693(12) 0.0436(5) Uani 1 1 d . . .
O5 O 0.0998(2) -0.02573(15) -0.05622(11) 0.0394(5) Uani 1 1 d . . .
N2 N 0.2685(4) 0.0595(4) 0.4879(2) 0.0742(10) Uani 1 1 d . . .
O6 O 0.3297(5) -0.0257(3) 0.4769(2) 0.1242(14) Uani 1 1 d . . .
O7 O 0.1818(3) 0.0663(3) 0.53237(18) 0.1116(13) Uani 1 1 d . . .

loop_
_atom_site_aniso_label
_atom_site_aniso_U_11
_atom_site_aniso_U_22
_atom_site_aniso_U_33
_atom_site_aniso_U_23
_atom_site_aniso_U_13
_atom_site_aniso_U_12
C1 0.0382(17) 0.0197(14) 0.0384(17) 0.0019(12) 0.0013(14) -0.0016(12)
C2 0.0319(16) 0.0323(16) 0.0434(17) 0.0051(13) 0.0052(14) -0.0027(13)
C3 0.0390(18) 0.0404(18) 0.0381(18) 0.0109(13) 0.0124(14) -0.0059(14)
C4 0.0341(18) 0.0432(18) 0.0370(17) 0.0141(13) 0.0041(14) -0.0019(13)
C5 0.0310(17) 0.0320(16) 0.0432(18) 0.0116(13) 0.0068(14) 0.0003(13)
C6 0.0398(18) 0.0259(16) 0.0385(17) 0.0014(12) 0.0077(14) 0.0011(13)
C7 0.0303(16) 0.0257(15) 0.0333(15) 0.0003(12) 0.0097(13) 0.0021(12)
C8 0.0291(15) 0.0281(15) 0.0280(15) -0.0031(12) 0.0070(12) -0.0018(12)
C9 0.024(2) 0.037(2) 0.026(2) 0.000 0.0051(16) 0.000
C10 0.027(2) 0.030(2) 0.031(2) 0.000 0.0016(17) 0.000
C11 0.0254(16) 0.070(2) 0.0345(17) 0.0075(16) 0.0048(13) 0.0012(15)
C12 0.0359(19) 0.102(3) 0.0327(18) 0.0099(19) 0.0097(15) -0.0081(19)
C13 0.032(3) 0.135(6) 0.030(3) 0.000 0.008(2) 0.000
C14 0.031(2) 0.068(3) 0.035(2) 0.000 0.0131(19) 0.000
C15 0.0351(18) 0.053(2) 0.0444(18) 0.0092(15) 0.0055(15) 0.0050(15)
C16 0.0241(15) 0.0508(19) 0.0358(17) 0.0067(15) 0.0025(12) 0.0026(13)
C17 0.0382(17) 0.0638(19) 0.0358(17) 0.0088(14) 0.0058(13) -0.0026(14)
C18 0.0312(16) 0.0468(16) 0.0355(16) 0.0002(13) 0.0102(12) 0.0024(13)
O1 0.0449(12) 0.0235(10) 0.0405(12) -0.0014(8) -0.0032(9) 0.0048(9)
O2 0.0445(13) 0.0626(15) 0.0416(12) 0.0155(11) 0.0154(10) -0.0049(11)
O3 0.0310(12) 0.0452(12) 0.0460(12) 0.0058(9) 0.0070(9) 0.0054(9)
N1 0.0338(14) 0.0335(15) 0.0335(14) -0.0025(11) 0.0097(12) -0.0025(11)
O4 0.0339(12) 0.0422(12) 0.0485(13) -0.0067(10) -0.0025(10) -0.0080(9)
O5 0.0465(12) 0.0274(11) 0.0445(12) -0.0020(9) 0.0113(9) -0.0027(9)
N2 0.050(2) 0.125(3) 0.0510(19) 0.032(2) 0.0188(16) -0.002(2)
O6 0.189(4) 0.115(3) 0.092(2) 0.017(2) 0.080(3) -0.036(3)
O7 0.0716(18) 0.187(3) 0.090(2) 0.087(2) 0.0478(17) 0.032(2)

loop_
_atom_type_symbol
_atom_type_description
_atom_type_scat_dispersion_real
_atom_type_scat_dispersion_imag
_atom_type_scat_source
C C 0.0033 0.0016 'International Tables Vol C Tables 4.2.6.8 and 6.1.1.4'
H H 0.0000 0.0000 'International Tables Vol C Tables 4.2.6.8 and 6.1.1.4'
N N 0.0061 0.0033 'International Tables Vol C Tables 4.2.6.8 and 6.1.1.4'
O O 0.0106 0.0060 'International Tables Vol C Tables 4.2.6.8 and 6.1.1.4'

loop_
_geom_angle_atom_site_label_1
_geom_angle_atom_site_label_2
_geom_angle_atom_site_label_3
_geom_angle
_geom_angle_site_symmetry_1
_geom_angle_site_symmetry_3
_geom_angle_publ_flag
C6 C1 C2 123.1(3) . . ?
C6 C1 O1 117.8(2) . . ?
C2 C1 O1 118.9(2) . . ?
C3 C2 C1 116.4(3) . . ?
C3 C2 H2 121.8 . . ?
C1 C2 H2 121.8 . . ?
C2 C3 C4 123.2(3) . . ?
C2 C3 O2 119.5(3) . . ?
C4 C3 O2 117.0(2) . . ?
C5 C4 C3 118.3(3) . . ?
C5 C4 H4 120.8 . . ?
C3 C4 H4 120.8 . . ?
O3 C5 C4 123.2(2) . . ?
O3 C5 C6 116.2(2) . . ?
C4 C5 C6 120.6(3) . . ?
C1 C6 C5 118.4(3) . . ?
C1 C6 H6 120.8 . . ?
C5 C6 H6 120.8 . . ?
O1 C7 C10 122.2(2) . . ?
O1 C7 C8 119.3(2) . . ?
C10 C7 C8 118.4(2) . . ?
C9 C8 C7 119.6(2) . . ?
C9 C8 N1 116.8(2) . . ?
C7 C8 N1 123.6(2) . . ?
C8 C9 C8 121.8(3) 4_565 . ?
C8 C9 H9 119.1 4_565 . ?
C8 C9 H9 119.1 . . ?
C7 C10 C7 122.3(3) . 4_565 ?
C7 C10 H10 118.8 . . ?
C7 C10 H10 118.8 4_565 . ?
O2 C11 C14 122.8(3) . . ?
O2 C11 C12 118.0(3) . . ?
C14 C11 C12 119.2(3) . . ?
C13 C12 C11 119.6(4) . . ?
C13 C12 N2 117.2(3) . . ?
C11 C12 N2 123.1(4) . . ?
C12 C13 C12 121.3(4) 4_565 . ?
C12 C13 H13 119.3 4_565 . ?
C12 C13 H13 119.3 . . ?
C11 C14 C11 121.0(4) 4_565 . ?
C11 C14 H14 119.5 4_565 . ?
C11 C14 H14 119.5 . . ?
O3 C15 C16 110.7(2) . . ?
O3 C15 H15A 109.5 . . ?
C16 C15 H15A 109.5 . . ?
O3 C15 H15B 109.5 . . ?
C16 C15 H15B 109.5 . . ?
H15A C15 H15B 108.1 . . ?
C18 C16 C17 118.6(3) . . ?
C18 C16 C15 119.4(3) . . ?
C17 C16 C15 121.9(3) . . ?
C17 C17 C16 120.68(17) 4_565 . ?
C17 C17 H17 119.7 4_565 . ?
C16 C17 H17 119.7 . . ?
C18 C18 C16 120.72(17) 4_565 . ?
C18 C18 H18 119.6 4_565 . ?
C16 C18 H18 119.6 . . ?
C7 O1 C1 119.27(19) . . ?
C11 O2 C3 119.2(2) . . ?
C5 O3 C15 116.6(2) . . ?
O4 N1 O5 123.8(2) . . ?
O4 N1 C8 117.4(2) . . ?
O5 N1 C8 118.9(2) . . ?
O7 N2 O6 121.6(4) . . ?
O7 N2 C12 118.8(4) . . ?
O6 N2 C12 119.4(3) . . ?

loop_
_geom_bond_atom_site_label_1
_geom_bond_atom_site_label_2
_geom_bond_distance
_geom_bond_site_symmetry_2
_geom_bond_publ_flag
C1 C6 1.371(4) . ?
C1 C2 1.383(4) . ?
C1 O1 1.407(3) . ?
C2 C3 1.375(4) . ?
C2 H2 0.9500 . ?
C3 C4 1.380(4) . ?
C3 O2 1.412(3) . ?
C4 C5 1.380(4) . ?
C4 H4 0.9500 . ?
C5 O3 1.367(3) . ?
C5 C6 1.393(4) . ?
C6 H6 0.9500 . ?
C7 O1 1.353(3) . ?
C7 C10 1.384(3) . ?
C7 C8 1.406(4) . ?
C8 C9 1.375(3) . ?
C8 N1 1.461(3) . ?
C9 C8 1.375(3) 4_565 ?
C9 H9 0.9500 . ?
C10 C7 1.384(3) 4_565 ?
C10 H10 0.9500 . ?
C11 O2 1.352(4) . ?
C11 C14 1.386(4) . ?
C11 C12 1.395(4) . ?
C12 C13 1.377(4) . ?
C12 N2 1.463(5) . ?
C13 C12 1.377(4) 4_565 ?
C13 H13 0.9500 . ?
C14 C11 1.386(4) 4_565 ?
C14 H14 0.9500 . ?
C15 O3 1.447(3) . ?
C15 C16 1.501(4) . ?
C15 H15A 0.9900 . ?
C15 H15B 0.9900 . ?
C16 C18 1.391(4) . ?
C16 C17 1.395(4) . ?
C17 C17 1.379(6) 4_565 ?
C17 H17 0.9500 . ?
C18 C18 1.381(6) 4_565 ?
C18 H18 0.9500 . ?
N1 O4 1.224(3) . ?
N1 O5 1.226(3) . ?
N2 O7 1.193(4) . ?
N2 O6 1.244(5) . ?

loop_
_geom_torsion_atom_site_label_1
_geom_torsion_atom_site_label_2
_geom_torsion_atom_site_label_3
_geom_torsion_atom_site_label_4
_geom_torsion
_geom_torsion_site_symmetry_1
_geom_torsion_site_symmetry_2
_geom_torsion_site_symmetry_3
_geom_torsion_site_symmetry_4
_geom_torsion_publ_flag
C6 C1 C2 C3 -0.1(4) . . . . ?
O1 C1 C2 C3 175.0(2) . . . . ?
C1 C2 C3 C4 0.0(4) . . . . ?
C1 C2 C3 O2 -173.5(2) . . . . ?
C2 C3 C4 C5 -0.1(4) . . . . ?
O2 C3 C4 C5 173.5(2) . . . . ?
C3 C4 C5 O3 -176.7(2) . . . . ?
C3 C4 C5 C6 0.3(4) . . . . ?
C2 C1 C6 C5 0.3(4) . . . . ?
O1 C1 C6 C5 -174.8(2) . . . . ?
O3 C5 C6 C1 176.8(2) . . . . ?
C4 C5 C6 C1 -0.4(4) . . . . ?
O1 C7 C8 C9 -176.8(2) . . . . ?
C10 C7 C8 C9 -0.1(4) . . . . ?
O1 C7 C8 N1 5.8(4) . . . . ?
C10 C7 C8 N1 -177.5(3) . . . . ?
C7 C8 C9 C8 0.2(5) . . . 4_565 ?
N1 C8 C9 C8 177.8(2) . . . 4_565 ?
O1 C7 C10 C7 176.5(2) . . . 4_565 ?
C8 C7 C10 C7 -0.1(5) . . . 4_565 ?
O2 C11 C12 C13 -177.0(3) . . . . ?
C14 C11 C12 C13 1.4(5) . . . . ?
O2 C11 C12 N2 -1.1(4) . . . . ?
C14 C11 C12 N2 177.3(3) . . . . ?
C11 C12 C13 C12 -0.5(6) . . . 4_565 ?
N2 C12 C13 C12 -176.6(3) . . . 4_565 ?
O2 C11 C14 C11 176.0(2) . . . 4_565 ?
C12 C11 C14 C11 -2.4(6) . . . 4_565 ?
O3 C15 C16 C18 -52.5(3) . . . . ?
O3 C15 C16 C17 124.4(3) . . . . ?
C18 C16 C17 C17 0.0(3) . . . 4_565 ?
C15 C16 C17 C17 -176.93(18) . . . 4_565 ?
C17 C16 C18 C18 0.0(3) . . . 4_565 ?
C15 C16 C18 C18 177.01(17) . . . 4_565 ?
C10 C7 O1 C1 20.0(4) . . . . ?
C8 C7 O1 C1 -163.4(2) . . . . ?
C6 C1 O1 C7 -115.8(3) . . . . ?
C2 C1 O1 C7 68.9(3) . . . . ?
C14 C11 O2 C3 -1.1(4) . . . . ?
C12 C11 O2 C3 177.3(2) . . . . ?
C2 C3 O2 C11 -82.6(3) . . . . ?
C4 C3 O2 C11 103.6(3) . . . . ?
C4 C5 O3 C15 -32.9(4) . . . . ?
C6 C5 O3 C15 150.0(2) . . . . ?
C16 C15 O3 C5 -60.4(3) . . . . ?
C9 C8 N1 O4 -2.5(3) . . . . ?
C7 C8 N1 O4 175.0(2) . . . . ?
C9 C8 N1 O5 177.6(2) . . . . ?
C7 C8 N1 O5 -4.9(4) . . . . ?
C13 C12 N2 O7 14.3(5) . . . . ?
C11 C12 N2 O7 -161.6(3) . . . . ?
C13 C12 N2 O6 -160.4(4) . . . . ?
C11 C12 N2 O6 23.6(5) . . . . ?
